data_4123508
loop_
_publ_author_name
'Hinz, Alexander'
'Schulz, Axel'
'Villinger, Alexander'
'Wolter, Jan-Martin'

_publ_section_title
;
 Cyclo-Pnicta-triazanes: Biradicaloids - or Zwitterions?
;
_journal_name_full 'Journal of the American Chemical Society'
_journal_page_first 150316134803000
_journal_paper_doi 10.1021/jacs.5b00959
_journal_year 2015
_chemical_formula_sum 'C48 H50 Cl2 N3 P'
_chemical_formula_weight 770.78
_chemical_name_systematic
;
 ?
;
_space_group_crystal_system orthorhombic
_space_group_IT_number 33
_space_group_name_Hall 'P 2c -2n'
_space_group_name_H-M_alt 'P n a 21'
_symmetry_space_group_name_Hall 'P 2c -2n'
_symmetry_space_group_name_H-M 'P n a 21'
_atom_sites_solution_hydrogens geom
_audit_creation_method SHELXL-97
_cell_angle_alpha 90
_cell_angle_beta 90
_cell_angle_gamma 90
_cell_formula_units_Z 4
_cell_length_a 32.4082(10)
_cell_length_b 10.2792(3)
_cell_length_c 12.9122(4)
_cell_measurement_reflns_used 9594
_cell_measurement_temperature 173(2)
_cell_measurement_theta_max 28.89
_cell_measurement_theta_min 2.35
_cell_volume 4301.4(2)
_computing_cell_refinement 'Bruker Apex V7.51A'
_computing_data_collection 'Bruker Apex V7.51A'
_computing_data_reduction 'Bruker SAINT'
_computing_molecular_graphics 'ORTEP-3v2.01 (Farrugia, 1997)'
_computing_publication_material SHELXL-2013
_computing_structure_refinement 'SHELXL-2013 (Sheldrick, 2013)'
_computing_structure_solution 'SHELXS-2013 (Sheldrick, 2013)'
_diffrn_ambient_temperature 173(2)
_diffrn_measured_fraction_theta_full 0.999
_diffrn_measured_fraction_theta_max 0.999
_diffrn_measurement_device_type 'Bruker Apex Kappa II-CCD-diffractometer'
_diffrn_measurement_method 'phi and omega scans'
_diffrn_radiation_monochromator graphite
_diffrn_radiation_source 'sealed tube'
_diffrn_radiation_type MoK\a
_diffrn_radiation_wavelength 0.71073
_diffrn_reflns_av_R_equivalents 0.0418
_diffrn_reflns_av_unetI/netI 0.0548
_diffrn_reflns_Laue_measured_fraction_full 0.999
_diffrn_reflns_Laue_measured_fraction_max 0.999
_diffrn_reflns_limit_h_max 47
_diffrn_reflns_limit_h_min -41
_diffrn_reflns_limit_k_max 15
_diffrn_reflns_limit_k_min -11
_diffrn_reflns_limit_l_max 18
_diffrn_reflns_limit_l_min -12
_diffrn_reflns_number 37829
_diffrn_reflns_point_group_measured_fraction_full 0.874
_diffrn_reflns_point_group_measured_fraction_max 0.781
_diffrn_reflns_theta_full 25.242
_diffrn_reflns_theta_max 31.494
_diffrn_reflns_theta_min 2.017
_exptl_absorpt_coefficient_mu 0.224
_exptl_absorpt_correction_T_max 0.7462
_exptl_absorpt_correction_T_min 0.6709
_exptl_absorpt_correction_type multi-scan
_exptl_absorpt_process_details '(SADABS; Sheldrick, 2004)'
_exptl_crystal_colour red
_exptl_crystal_density_diffrn 1.190
_exptl_crystal_description block
_exptl_crystal_F_000 1632
_exptl_crystal_size_max 0.460
_exptl_crystal_size_mid 0.240
_exptl_crystal_size_min 0.180
_refine_diff_density_max 0.251
_refine_diff_density_min -0.273
_refine_diff_density_rms 0.044
_refine_ls_abs_structure_details
;
 Flack x determined using 2398 quotients [(I+)-(I-)]/[(I+)+(I-)]
 (Parsons and Flack (2004), Acta Cryst. A60, s61).
;
_refine_ls_abs_structure_Flack 0.01(3)
_refine_ls_extinction_method none
_refine_ls_goodness_of_fit_ref 1.021
_refine_ls_hydrogen_treatment constr
_refine_ls_matrix_type full
_refine_ls_number_parameters 517
_refine_ls_number_reflns 11170
_refine_ls_number_restraints 13
_refine_ls_restrained_S_all 1.022
_refine_ls_R_factor_all 0.0793
_refine_ls_R_factor_gt 0.0475
_refine_ls_shift/su_max 0.001
_refine_ls_shift/su_mean 0.000
_refine_ls_structure_factor_coef Fsqd
_refine_ls_weighting_details 'w=1/[\s^2^(Fo^2^)+(0.0510P)^2^+0.4402P] where P=(Fo^2^+2Fc^2^)/3'
_refine_ls_weighting_scheme calc
_refine_ls_wR_factor_gt 0.1021
_refine_ls_wR_factor_ref 0.1151
_reflns_Friedel_coverage 0.505
_reflns_Friedel_fraction_full 0.737
_reflns_Friedel_fraction_max 0.546
_reflns_number_gt 7849
_reflns_number_total 11170
_reflns_threshold_expression 'I > 2\s(I)'
_cod_data_source_file ja5b00959_si_002.cif
_cod_data_source_block ah075a
_cod_database_code 4123508
_shelx_space_group_comment
;
The symmetry employed for this shelxl refinement is uniquely defined
by the following loop, which should always be used as a source of
symmetry information in preference to the above space-group names.
They are only intended as comments.
;
_shelx_estimated_absorpt_t_min 0.904
_shelx_estimated_absorpt_t_max 0.961
_shelxl_version_number 2013-4

loop_
_space_group_symop_operation_xyz
'x, y, z'
'-x, -y, z+1/2'
'x+1/2, -y+1/2, z'
'-x+1/2, y+1/2, z+1/2'

loop_
_atom_site_label
_atom_site_type_symbol
_atom_site_fract_x
_atom_site_fract_y
_atom_site_fract_z
_atom_site_U_iso_or_equiv
_atom_site_adp_type
_atom_site_occupancy
_atom_site_site_symmetry_order
_atom_site_calc_flag
_atom_site_refinement_flags_posn
_atom_site_refinement_flags_adp
_atom_site_refinement_flags_occupancy
_atom_site_disorder_assembly
_atom_site_disorder_group
Cl1A Cl 0.92843(3) 0.9649(1) 0.78028(8) 0.0627(3) Uani 0.9055(11) 1 d D . P A 1
Cl2A Cl 0.84750(3) 1.05246(8) 0.89123(8) 0.0541(2) Uani 0.9055(11) 1 d D . P A 1
P1A P 0.87263(2) 0.89566(8) 0.82093(6) 0.03091(17) Uani 0.9055(11) 1 d D . P A 1
N1A N 0.84805(8) 0.8232(3) 0.7420(2) 0.0327(6) Uani 0.9055(11) 1 d D . P A 1
N2A N 0.88334(8) 0.7853(3) 0.9190(2) 0.0379(6) Uani 0.9055(11) 1 d D . P A 1
N3A N 0.89880(8) 0.8338(3) 0.99562(19) 0.0335(6) Uani 0.9055(11) 1 d D . P A 1
Cl1B Cl 0.8681(3) 1.0725(7) 0.9516(8) 0.0541(2) Uani 0.0945(11) 1 d D . P A 2
Cl2B Cl 0.9397(2) 0.9253(11) 0.8355(8) 0.0627(3) Uani 0.0945(11) 1 d D . P A 2
P1B P 0.8861(2) 0.8923(7) 0.9099(5) 0.03091(17) Uani 0.0945(11) 1 d D . P A 2
N1B N 0.8844(7) 0.7876(18) 0.9906(16) 0.0327(6) Uani 0.0945(11) 1 d D . P A 2
N2B N 0.8487(5) 0.8475(19) 0.8191(12) 0.0379(6) Uani 0.0945(11) 1 d D . P A 2
N3B N 0.8577(9) 0.874(3) 0.7316(13) 0.0335(6) Uani 0.0945(11) 1 d D . P A 2
C1 C 0.82247(8) 0.8390(2) 0.6561(2) 0.0307(6) Uani 1 1 d . . . . .
C2 C 0.77973(8) 0.8413(2) 0.6730(2) 0.0311(6) Uani 1 1 d . . . . .
C3 C 0.75377(9) 0.8431(3) 0.5874(2) 0.0387(7) Uani 1 1 d . . . . .
H3 H 0.7247 0.8447 0.5974 0.046 Uiso 1 1 calc R U . . .
C4 C 0.76955(9) 0.8426(3) 0.4880(2) 0.0430(7) Uani 1 1 d . . . . .
H4 H 0.7514 0.8432 0.4303 0.052 Uiso 1 1 calc R U . . .
C5 C 0.81152(9) 0.8412(3) 0.4723(2) 0.0398(7) Uani 1 1 d . . . . .
H5 H 0.8220 0.8423 0.4037 0.048 Uiso 1 1 calc R U . . .
C6 C 0.83897(8) 0.8381(3) 0.5559(2) 0.0326(6) Uani 1 1 d . . . . .
C7 C 0.76232(7) 0.8396(2) 0.7803(2) 0.0311(6) Uani 1 1 d . . . . .
C8 C 0.76127(8) 0.7231(2) 0.8369(2) 0.0328(6) Uani 1 1 d . . . . .
C9 C 0.74299(8) 0.7230(3) 0.9346(2) 0.0351(6) Uani 1 1 d . . . . .
H9 H 0.7419 0.6437 0.9723 0.042 Uiso 1 1 calc R U . . .
C10 C 0.72645(8) 0.8336(3) 0.9788(2) 0.0343(6) Uani 1 1 d . . . . .
C11 C 0.72884(8) 0.9481(3) 0.9228(2) 0.0358(6) Uani 1 1 d . . . . .
H11 H 0.7185 1.0258 0.9529 0.043 Uiso 1 1 calc R U . . .
C12 C 0.74581(8) 0.9535(2) 0.8239(3) 0.0355(6) Uani 1 1 d . . . . .
C13 C 0.77944(9) 0.5998(3) 0.7931(3) 0.0451(8) Uani 1 1 d . . . . .
H13A H 0.7695 0.5250 0.8330 0.068 Uiso 1 1 calc R U . . .
H13B H 0.8096 0.6039 0.7971 0.068 Uiso 1 1 calc R U . . .
H13C H 0.7710 0.5903 0.7206 0.068 Uiso 1 1 calc R U . . .
C14 C 0.70541(10) 0.8291(3) 1.0829(3) 0.0462(7) Uani 1 1 d . . . . .
H14A H 0.6950 0.9158 1.1004 0.069 Uiso 1 1 calc R U . . .
H14B H 0.7252 0.8011 1.1357 0.069 Uiso 1 1 calc R U . . .
H14C H 0.6824 0.7674 1.0802 0.069 Uiso 1 1 calc R U . . .
C15 C 0.74662(12) 1.0796(3) 0.7650(3) 0.0552(9) Uani 1 1 d . . . . .
H15A H 0.7750 1.0989 0.7437 0.083 Uiso 1 1 calc R U . . .
H15B H 0.7364 1.1498 0.8095 0.083 Uiso 1 1 calc R U . . .
H15C H 0.7290 1.0723 0.7036 0.083 Uiso 1 1 calc R U . . .
C16 C 0.88467(9) 0.8316(3) 0.5387(2) 0.0332(6) Uani 1 1 d . . . . .
C17 C 0.90493(9) 0.7123(3) 0.5457(2) 0.0384(7) Uani 1 1 d . . . . .
C18 C 0.94748(10) 0.7081(3) 0.5288(2) 0.0438(7) Uani 1 1 d . . . . .
H18 H 0.9613 0.6270 0.5341 0.053 Uiso 1 1 calc R U . . .
C19 C 0.97003(9) 0.8176(3) 0.5047(2) 0.0437(7) Uani 1 1 d . . . . .
C20 C 0.94930(9) 0.9346(3) 0.4983(2) 0.0432(7) Uani 1 1 d . . . . .
H20 H 0.9645 1.0111 0.4823 0.052 Uiso 1 1 calc R U . . .
C21 C 0.90675(9) 0.9446(3) 0.5147(2) 0.0363(6) Uani 1 1 d . . . . .
C22 C 0.88139(11) 0.5892(3) 0.5688(3) 0.0549(9) Uani 1 1 d . . . . .
H22A H 0.8726 0.5895 0.6414 0.082 Uiso 1 1 calc R U . . .
H22B H 0.8992 0.5138 0.5560 0.082 Uiso 1 1 calc R U . . .
H22C H 0.8571 0.5843 0.5238 0.082 Uiso 1 1 calc R U . . .
C23 C 1.01594(10) 0.8092(4) 0.4838(3) 0.0618(10) Uani 1 1 d . . . . .
H23A H 1.0296 0.7666 0.5424 0.093 Uiso 1 1 calc R U . . .
H23B H 1.0272 0.8970 0.4750 0.093 Uiso 1 1 calc R U . . .
H23C H 1.0207 0.7586 0.4206 0.093 Uiso 1 1 calc R U . . .
C24 C 0.88571(11) 1.0752(3) 0.5098(3) 0.0471(8) Uani 1 1 d . . . . .
H24A H 0.8722 1.0932 0.5761 0.071 Uiso 1 1 calc R U . . .
H24B H 0.8650 1.0744 0.4544 0.071 Uiso 1 1 calc R U . . .
H24C H 0.9062 1.1429 0.4955 0.071 Uiso 1 1 calc R U . . .
C25 C 0.90811(8) 0.7455(3) 1.0776(2) 0.0316(6) Uani 1 1 d . . . . .
C26 C 0.92093(8) 0.6162(3) 1.0624(2) 0.0334(6) Uani 1 1 d . . . . .
C27 C 0.93195(9) 0.5450(3) 1.1507(2) 0.0414(7) Uani 1 1 d . . . . .
H27 H 0.9412 0.4578 1.1432 0.050 Uiso 1 1 calc R U . . .
C28 C 0.92961(9) 0.5991(3) 1.2481(2) 0.0450(7) Uani 1 1 d . . . . .
H28 H 0.9366 0.5480 1.3068 0.054 Uiso 1 1 calc R U . . .
C29 C 0.91733(8) 0.7262(3) 1.2615(2) 0.0389(7) Uani 1 1 d . . . . .
H29 H 0.9161 0.7622 1.3292 0.047 Uiso 1 1 calc R U . . .
C30 C 0.90670(8) 0.8022(3) 1.1763(2) 0.0322(6) Uani 1 1 d . . . . .
C31 C 0.92519(8) 0.5526(3) 0.9593(2) 0.0343(6) Uani 1 1 d . . . . .
C32 C 0.89662(10) 0.4576(3) 0.9279(2) 0.0424(7) Uani 1 1 d . . . . .
C33 C 0.90411(12) 0.3893(3) 0.8369(3) 0.0517(8) Uani 1 1 d . . . . .
H33 H 0.8848 0.3252 0.8156 0.062 Uiso 1 1 calc R U . . .
C34 C 0.93857(12) 0.4112(3) 0.7763(3) 0.0549(9) Uani 1 1 d . . . . .
C35 C 0.96486(10) 0.5082(3) 0.8064(3) 0.0519(8) Uani 1 1 d . . . . .
H35 H 0.9879 0.5276 0.7637 0.062 Uiso 1 1 calc R U . . .
C36 C 0.95934(9) 0.5792(3) 0.8964(3) 0.0445(7) Uani 1 1 d . . . . .
C37 C 0.85841(11) 0.4306(4) 0.9904(3) 0.0610(10) Uani 1 1 d . . . . .
H37A H 0.8449 0.5130 1.0080 0.091 Uiso 1 1 calc R U . . .
H37B H 0.8660 0.3847 1.0542 0.091 Uiso 1 1 calc R U . . .
H37C H 0.8395 0.3766 0.9498 0.091 Uiso 1 1 calc R U . . .
C38 C 0.94726(17) 0.3296(4) 0.6828(3) 0.0858(14) Uani 1 1 d . . . . .
H38A H 0.9694 0.2676 0.6986 0.129 Uiso 1 1 calc R U . . .
H38B H 0.9558 0.3857 0.6253 0.129 Uiso 1 1 calc R U . . .
H38C H 0.9223 0.2819 0.6632 0.129 Uiso 1 1 calc R U . . .
C39 C 0.98993(10) 0.6840(4) 0.9250(3) 0.0623(10) Uani 1 1 d . . . . .
H39A H 0.9960 0.6789 0.9992 0.093 Uiso 1 1 calc R U . . .
H39B H 0.9782 0.7695 0.9090 0.093 Uiso 1 1 calc R U . . .
H39C H 1.0154 0.6717 0.8854 0.093 Uiso 1 1 calc R U . . .
C40 C 0.89396(8) 0.9400(3) 1.1931(2) 0.0310(6) Uani 1 1 d . . . . .
C41 C 0.85184(8) 0.9741(3) 1.1916(2) 0.0345(6) Uani 1 1 d . . . . .
C42 C 0.84094(8) 1.1005(3) 1.2181(2) 0.0396(7) Uani 1 1 d . . . . .
H42 H 0.8126 1.1242 1.2172 0.048 Uiso 1 1 calc R U . . .
C43 C 0.86990(8) 1.1929(3) 1.2457(2) 0.0381(6) Uani 1 1 d . . . . .
C44 C 0.91126(9) 1.1576(3) 1.2419(2) 0.0386(6) Uani 1 1 d . . . . .
H44 H 0.9317 1.2212 1.2570 0.046 Uiso 1 1 calc R U . . .
C45 C 0.92362(8) 1.0330(3) 1.2170(2) 0.0343(6) Uani 1 1 d . . . . .
C46 C 0.81902(9) 0.8773(3) 1.1632(3) 0.0487(8) Uani 1 1 d . . . . .
H46A H 0.7921 0.9096 1.1860 0.073 Uiso 1 1 calc R U . . .
H46B H 0.8248 0.7940 1.1971 0.073 Uiso 1 1 calc R U . . .
H46C H 0.8187 0.8652 1.0879 0.073 Uiso 1 1 calc R U . . .
C47 C 0.85682(10) 1.3261(3) 1.2825(3) 0.0536(8) Uani 1 1 d . . . . .
H47A H 0.8774 1.3906 1.2610 0.080 Uiso 1 1 calc R U . . .
H47B H 0.8546 1.3260 1.3582 0.080 Uiso 1 1 calc R U . . .
H47C H 0.8300 1.3482 1.2523 0.080 Uiso 1 1 calc R U . . .
C48 C 0.96908(8) 0.9989(3) 1.2170(3) 0.0464(8) Uani 1 1 d . . . . .
H48A H 0.9756 0.9480 1.2790 0.070 Uiso 1 1 calc R U . . .
H48B H 0.9855 1.0790 1.2168 0.070 Uiso 1 1 calc R U . . .
H48C H 0.9756 0.9478 1.1550 0.070 Uiso 1 1 calc R U . . .

loop_
_atom_site_aniso_label
_atom_site_aniso_U_11
_atom_site_aniso_U_22
_atom_site_aniso_U_33
_atom_site_aniso_U_23
_atom_site_aniso_U_13
_atom_site_aniso_U_12
Cl1A 0.0386(4) 0.1079(8) 0.0415(6) 0.0138(6) -0.0055(4) -0.0281(5)
Cl2A 0.0706(6) 0.0403(4) 0.0513(6) -0.0059(4) -0.0119(5) 0.0086(4)
P1A 0.0297(4) 0.0418(4) 0.0213(4) 0.0032(3) -0.0033(3) -0.0025(3)
N1A 0.0292(13) 0.0454(16) 0.0237(13) 0.0009(11) -0.0033(10) 0.0005(11)
N2A 0.0433(14) 0.0453(15) 0.0249(15) -0.0002(12) -0.0092(11) 0.0050(11)
N3A 0.0360(14) 0.0452(15) 0.0194(13) -0.0023(11) -0.0029(11) 0.0010(11)
Cl1B 0.0706(6) 0.0403(4) 0.0513(6) -0.0059(4) -0.0119(5) 0.0086(4)
Cl2B 0.0386(4) 0.1079(8) 0.0415(6) 0.0138(6) -0.0055(4) -0.0281(5)
P1B 0.0297(4) 0.0418(4) 0.0213(4) 0.0032(3) -0.0033(3) -0.0025(3)
N1B 0.0292(13) 0.0454(16) 0.0237(13) 0.0009(11) -0.0033(10) 0.0005(11)
N2B 0.0433(14) 0.0453(15) 0.0249(15) -0.0002(12) -0.0092(11) 0.0050(11)
N3B 0.0360(14) 0.0452(15) 0.0194(13) -0.0023(11) -0.0029(11) 0.0010(11)
C1 0.0347(13) 0.0348(13) 0.0225(14) 0.0019(11) -0.0074(11) 0.0018(11)
C2 0.0345(14) 0.0289(12) 0.0299(15) -0.0008(11) -0.0058(12) 0.0003(10)
C3 0.0340(15) 0.0428(15) 0.0393(18) 0.0003(14) -0.0093(13) 0.0021(12)
C4 0.0444(17) 0.0531(17) 0.0315(17) -0.0024(14) -0.0175(13) 0.0041(14)
C5 0.0513(18) 0.0471(16) 0.0210(14) 0.0013(13) -0.0073(13) 0.0051(14)
C6 0.0391(14) 0.0352(14) 0.0236(14) 0.0015(11) -0.0032(12) 0.0031(12)
C7 0.0260(12) 0.0350(13) 0.0323(14) 0.0013(12) -0.0049(11) -0.0003(10)
C8 0.0293(12) 0.0319(13) 0.0370(16) -0.0004(12) -0.0035(12) 0.0005(10)
C9 0.0357(14) 0.0313(14) 0.0382(17) 0.0075(12) -0.0038(12) -0.0030(11)
C10 0.0288(13) 0.0398(15) 0.0345(16) 0.0020(13) -0.0037(11) -0.0029(11)
C11 0.0342(14) 0.0343(14) 0.0390(17) -0.0032(12) -0.0005(12) 0.0039(11)
C12 0.0335(13) 0.0329(13) 0.0402(16) 0.0034(13) -0.0001(13) 0.0030(10)
C13 0.0519(17) 0.0318(14) 0.052(2) 0.0006(14) 0.0030(15) 0.0003(12)
C14 0.0494(18) 0.0489(17) 0.0402(19) -0.0001(15) 0.0052(14) -0.0003(14)
C15 0.073(2) 0.0397(16) 0.053(2) 0.0070(15) 0.0085(18) 0.0118(15)
C16 0.0408(15) 0.0430(15) 0.0157(13) -0.0013(11) -0.0032(11) 0.0045(12)
C17 0.0448(16) 0.0471(16) 0.0234(14) 0.0003(12) -0.0032(12) 0.0076(13)
C18 0.0463(17) 0.0551(18) 0.0301(17) -0.0020(14) -0.0035(13) 0.0150(15)
C19 0.0397(15) 0.068(2) 0.0232(15) -0.0055(14) 0.0013(12) 0.0075(15)
C20 0.0465(17) 0.0569(18) 0.0261(16) -0.0036(14) 0.0035(13) -0.0081(14)
C21 0.0458(16) 0.0444(15) 0.0186(14) -0.0035(12) -0.0001(11) 0.0011(13)
C22 0.057(2) 0.0411(17) 0.067(3) 0.0100(17) -0.0038(18) 0.0089(15)
C23 0.0429(18) 0.093(3) 0.050(2) -0.008(2) 0.0048(16) 0.0084(17)
C24 0.0580(19) 0.0443(17) 0.0389(19) 0.0003(14) 0.0013(15) 0.0018(14)
C25 0.0275(12) 0.0452(15) 0.0222(14) 0.0036(12) -0.0011(10) 0.0018(11)
C26 0.0289(13) 0.0434(15) 0.0280(15) 0.0019(12) 0.0004(11) -0.0011(11)
C27 0.0460(17) 0.0459(16) 0.0322(17) 0.0034(14) -0.0014(13) 0.0042(13)
C28 0.0526(18) 0.0564(19) 0.0260(16) 0.0119(14) -0.0040(14) 0.0028(15)
C29 0.0394(15) 0.0573(18) 0.0201(14) 0.0004(13) -0.0025(11) 0.0015(13)
C30 0.0272(12) 0.0477(15) 0.0217(13) -0.0003(12) -0.0005(10) 0.0020(11)
C31 0.0381(15) 0.0409(14) 0.0240(14) 0.0014(12) -0.0003(12) 0.0086(12)
C32 0.0528(17) 0.0426(16) 0.0318(16) 0.0039(13) -0.0012(14) 0.0004(14)
C33 0.079(2) 0.0399(16) 0.036(2) 0.0005(14) -0.0060(17) 0.0014(16)
C34 0.087(3) 0.0503(19) 0.0271(17) 0.0015(15) -0.0020(18) 0.0264(18)
C35 0.0534(18) 0.070(2) 0.0324(18) 0.0049(17) 0.0087(14) 0.0241(16)
C36 0.0420(16) 0.0598(19) 0.0317(16) 0.0044(15) 0.0000(13) 0.0114(14)
C37 0.065(2) 0.070(2) 0.048(2) -0.0013(18) 0.0021(18) -0.0267(18)
C38 0.139(4) 0.075(3) 0.043(2) -0.011(2) 0.008(3) 0.042(3)
C39 0.0386(17) 0.099(3) 0.049(2) 0.008(2) 0.0046(16) -0.0096(18)
C40 0.0289(13) 0.0484(15) 0.0157(12) -0.0019(11) -0.0014(10) 0.0019(11)
C41 0.0295(13) 0.0480(16) 0.0259(14) -0.0019(12) -0.0008(11) -0.0010(12)
C42 0.0265(13) 0.0575(18) 0.0349(17) 0.0014(14) 0.0034(11) 0.0031(13)
C43 0.0375(15) 0.0483(16) 0.0284(15) 0.0024(13) 0.0062(12) 0.0025(12)
C44 0.0328(14) 0.0508(17) 0.0323(16) -0.0016(13) 0.0020(12) -0.0089(12)
C45 0.0271(13) 0.0513(17) 0.0243(14) 0.0010(12) 0.0008(10) 0.0006(12)
C46 0.0290(14) 0.0631(19) 0.054(2) -0.0074(17) -0.0039(14) -0.0046(13)
C47 0.0556(19) 0.0551(19) 0.050(2) -0.0011(17) 0.0157(17) 0.0043(15)
C48 0.0259(13) 0.0639(19) 0.049(2) 0.0031(16) -0.0010(13) -0.0018(14)

loop_
_atom_type_symbol
_atom_type_description
_atom_type_scat_dispersion_real
_atom_type_scat_dispersion_imag
_atom_type_scat_source
C C 0.0033 0.0016 'International Tables Vol C Tables 4.2.6.8 and 6.1.1.4'
H H 0.0000 0.0000 'International Tables Vol C Tables 4.2.6.8 and 6.1.1.4'
N N 0.0061 0.0033 'International Tables Vol C Tables 4.2.6.8 and 6.1.1.4'
P P 0.1023 0.0942 'International Tables Vol C Tables 4.2.6.8 and 6.1.1.4'
Cl Cl 0.1484 0.1585 'International Tables Vol C Tables 4.2.6.8 and 6.1.1.4'

loop_
_geom_angle_atom_site_label_1
_geom_angle_atom_site_label_2
_geom_angle_atom_site_label_3
_geom_angle
N1A P1A N2A 106.19(14)
N1A P1A Cl1A 118.55(12)
N2A P1A Cl1A 103.99(10)
N1A P1A Cl2A 119.30(12)
N2A P1A Cl2A 105.92(10)
Cl1A P1A Cl2A 101.36(6)
C1 N1A P1A 143.4(2)
N3A N2A P1A 114.1(2)
N2A N3A C25 115.4(3)
N1B P1B N2B 104.6(10)
N1B P1B Cl2B 119.0(9)
N2B P1B Cl2B 108.8(7)
N1B P1B Cl1B 117.6(10)
N2B P1B Cl1B 102.7(7)
Cl2B P1B Cl1B 102.8(5)
C25 N1B P1B 138.2(16)
N3B N2B P1B 113.8(15)
N2B N3B C1 111.4(19)
N1A C1 C6 120.5(2)
N1A C1 C2 117.7(2)
C6 C1 C2 121.4(2)
C6 C1 N3B 107.7(9)
C2 C1 N3B 128.9(10)
C3 C2 C1 118.4(3)
C3 C2 C7 120.6(2)
C1 C2 C7 121.1(2)
C4 C3 C2 121.0(3)
C4 C3 H3 119.5
C2 C3 H3 119.5
C5 C4 C3 120.2(3)
C5 C4 H4 119.9
C3 C4 H4 119.9
C4 C5 C6 121.1(3)
C4 C5 H5 119.5
C6 C5 H5 119.5
C5 C6 C1 118.0(3)
C5 C6 C16 121.0(3)
C1 C6 C16 121.0(2)
C8 C7 C12 119.6(3)
C8 C7 C2 120.1(2)
C12 C7 C2 120.3(2)
C9 C8 C7 118.8(2)
C9 C8 C13 120.4(2)
C7 C8 C13 120.8(3)
C10 C9 C8 122.6(3)
C10 C9 H9 118.7
C8 C9 H9 118.7
C9 C10 C11 117.6(3)
C9 C10 C14 121.2(3)
C11 C10 C14 121.2(3)
C10 C11 C12 122.4(3)
C10 C11 H11 118.8
C12 C11 H11 118.8
C11 C12 C7 119.0(2)
C11 C12 C15 120.3(3)
C7 C12 C15 120.7(3)
C8 C13 H13A 109.5
C8 C13 H13B 109.5
H13A C13 H13B 109.5
C8 C13 H13C 109.5
H13A C13 H13C 109.5
H13B C13 H13C 109.5
C10 C14 H14A 109.5
C10 C14 H14B 109.5
H14A C14 H14B 109.5
C10 C14 H14C 109.5
H14A C14 H14C 109.5
H14B C14 H14C 109.5
C12 C15 H15A 109.5
C12 C15 H15B 109.5
H15A C15 H15B 109.5
C12 C15 H15C 109.5
H15A C15 H15C 109.5
H15B C15 H15C 109.5
C17 C16 C21 120.3(3)
C17 C16 C6 119.7(3)
C21 C16 C6 120.1(2)
C16 C17 C18 118.8(3)
C16 C17 C22 120.9(3)
C18 C17 C22 120.3(3)
C19 C18 C17 122.3(3)
C19 C18 H18 118.9
C17 C18 H18 118.9
C18 C19 C20 117.9(3)
C18 C19 C23 121.0(3)
C20 C19 C23 121.1(3)
C19 C20 C21 122.3(3)
C19 C20 H20 118.8
C21 C20 H20 118.8
C20 C21 C16 118.5(3)
C20 C21 C24 120.3(3)
C16 C21 C24 121.2(3)
C17 C22 H22A 109.5
C17 C22 H22B 109.5
H22A C22 H22B 109.5
C17 C22 H22C 109.5
H22A C22 H22C 109.5
H22B C22 H22C 109.5
C19 C23 H23A 109.5
C19 C23 H23B 109.5
H23A C23 H23B 109.5
C19 C23 H23C 109.5
H23A C23 H23C 109.5
H23B C23 H23C 109.5
C21 C24 H24A 109.5
C21 C24 H24B 109.5
H24A C24 H24B 109.5
C21 C24 H24C 109.5
H24A C24 H24C 109.5
H24B C24 H24C 109.5
C30 C25 C26 122.0(2)
C30 C25 N1B 124.8(10)
C26 C25 N1B 109.6(10)
C30 C25 N3A 113.7(2)
C26 C25 N3A 124.1(2)
C27 C26 C25 117.1(3)
C27 C26 C31 118.3(2)
C25 C26 C31 124.5(2)
C28 C27 C26 121.1(3)
C28 C27 H27 119.4
C26 C27 H27 119.4
C29 C28 C27 121.0(3)
C29 C28 H28 119.5
C27 C28 H28 119.5
C28 C29 C30 120.3(3)
C28 C29 H29 119.9
C30 C29 H29 119.9
C29 C30 C25 118.5(3)
C29 C30 C40 119.1(2)
C25 C30 C40 122.5(2)
C36 C31 C32 119.3(3)
C36 C31 C26 120.4(3)
C32 C31 C26 120.1(3)
C33 C32 C31 118.6(3)
C33 C32 C37 120.3(3)
C31 C32 C37 121.1(3)
C34 C33 C32 122.5(3)
C34 C33 H33 118.7
C32 C33 H33 118.7
C35 C34 C33 117.5(3)
C35 C34 C38 121.4(4)
C33 C34 C38 121.1(4)
C34 C35 C36 122.8(3)
C34 C35 H35 118.6
C36 C35 H35 118.6
C35 C36 C31 119.1(3)
C35 C36 C39 119.8(3)
C31 C36 C39 121.1(3)
C32 C37 H37A 109.5
C32 C37 H37B 109.5
H37A C37 H37B 109.5
C32 C37 H37C 109.5
H37A C37 H37C 109.5
H37B C37 H37C 109.5
C34 C38 H38A 109.5
C34 C38 H38B 109.5
H38A C38 H38B 109.5
C34 C38 H38C 109.5
H38A C38 H38C 109.5
H38B C38 H38C 109.5
C36 C39 H39A 109.5
C36 C39 H39B 109.5
H39A C39 H39B 109.5
C36 C39 H39C 109.5
H39A C39 H39C 109.5
H39B C39 H39C 109.5
C45 C40 C41 120.1(2)
C45 C40 C30 119.6(2)
C41 C40 C30 120.2(2)
C42 C41 C40 118.4(2)
C42 C41 C46 120.0(2)
C40 C41 C46 121.6(3)
C43 C42 C41 122.2(3)
C43 C42 H42 118.9
C41 C42 H42 118.9
C42 C43 C44 117.8(3)
C42 C43 C47 120.9(3)
C44 C43 C47 121.2(3)
C45 C44 C43 122.0(3)
C45 C44 H44 119.0
C43 C44 H44 119.0
C44 C45 C40 119.3(2)
C44 C45 C48 119.8(3)
C40 C45 C48 120.9(3)
C41 C46 H46A 109.5
C41 C46 H46B 109.5
H46A C46 H46B 109.5
C41 C46 H46C 109.5
H46A C46 H46C 109.5
H46B C46 H46C 109.5
C43 C47 H47A 109.5
C43 C47 H47B 109.5
H47A C47 H47B 109.5
C43 C47 H47C 109.5
H47A C47 H47C 109.5
H47B C47 H47C 109.5
C45 C48 H48A 109.5
C45 C48 H48B 109.5
H48A C48 H48B 109.5
C45 C48 H48C 109.5
H48A C48 H48C 109.5
H48B C48 H48C 109.5

loop_
_geom_bond_atom_site_label_1
_geom_bond_atom_site_label_2
_geom_bond_distance
Cl1A P1A 2.0131(11)
Cl2A P1A 2.0211(12)
P1A N1A 1.492(3)
P1A N2A 1.735(3)
N1A C1 1.395(4)
N2A N3A 1.216(3)
N3A C25 1.427(4)
Cl1B P1B 2.015(8)
Cl2B P1B 2.013(8)
P1B N1B 1.499(11)
P1B N2B 1.750(11)
N1B C25 1.427(18)
N2B N3B 1.197(12)
N3B C1 1.54(2)
C1 C6 1.400(4)
C1 C2 1.403(4)
C2 C3 1.389(4)
C2 C7 1.497(4)
C3 C4 1.382(4)
C3 H3 0.9500
C4 C5 1.375(4)
C4 H4 0.9500
C5 C6 1.398(4)
C5 H5 0.9500
C6 C16 1.499(4)
C7 C8 1.404(4)
C7 C12 1.404(4)
C8 C9 1.394(4)
C8 C13 1.508(4)
C9 C10 1.381(4)
C9 H9 0.9500
C10 C11 1.383(4)
C10 C14 1.508(4)
C11 C12 1.392(4)
C11 H11 0.9500
C12 C15 1.502(4)
C13 H13A 0.9800
C13 H13B 0.9800
C13 H13C 0.9800
C14 H14A 0.9800
C14 H14B 0.9800
C14 H14C 0.9800
C15 H15A 0.9800
C15 H15B 0.9800
C15 H15C 0.9800
C16 C17 1.394(4)
C16 C21 1.399(4)
C17 C18 1.397(4)
C17 C22 1.507(4)
C18 C19 1.377(5)
C18 H18 0.9500
C19 C20 1.381(4)
C19 C23 1.515(4)
C20 C21 1.399(4)
C20 H20 0.9500
C21 C24 1.507(4)
C22 H22A 0.9800
C22 H22B 0.9800
C22 H22C 0.9800
C23 H23A 0.9800
C23 H23B 0.9800
C23 H23C 0.9800
C24 H24A 0.9800
C24 H24B 0.9800
C24 H24C 0.9800
C25 C30 1.402(4)
C25 C26 1.406(4)
C26 C27 1.400(4)
C26 C31 1.490(4)
C27 C28 1.377(4)
C27 H27 0.9500
C28 C29 1.377(5)
C28 H28 0.9500
C29 C30 1.393(4)
C29 H29 0.9500
C30 C40 1.491(4)
C31 C36 1.399(4)
C31 C32 1.405(4)
C32 C33 1.390(5)
C32 C37 1.504(5)
C33 C34 1.382(5)
C33 H33 0.9500
C34 C35 1.367(5)
C34 C38 1.497(5)
C35 C36 1.384(5)
C35 H35 0.9500
C36 C39 1.510(5)
C37 H37A 0.9800
C37 H37B 0.9800
C37 H37C 0.9800
C38 H38A 0.9800
C38 H38B 0.9800
C38 H38C 0.9800
C39 H39A 0.9800
C39 H39B 0.9800
C39 H39C 0.9800
C40 C45 1.391(4)
C40 C41 1.410(4)
C41 C42 1.389(4)
C41 C46 1.502(4)
C42 C43 1.382(4)
C42 H42 0.9500
C43 C44 1.390(4)
C43 C47 1.510(4)
C44 C45 1.380(4)
C44 H44 0.9500
C45 C48 1.514(4)
C46 H46A 0.9800
C46 H46B 0.9800
C46 H46C 0.9800
C47 H47A 0.9800
C47 H47B 0.9800
C47 H47C 0.9800
C48 H48A 0.9800
C48 H48B 0.9800
C48 H48C 0.9800

loop_
_geom_torsion_atom_site_label_1
_geom_torsion_atom_site_label_2
_geom_torsion_atom_site_label_3
_geom_torsion_atom_site_label_4
_geom_torsion
N2A P1A N1A C1 164.4(4)
Cl1A P1A N1A C1 -79.2(4)
Cl2A P1A N1A C1 45.1(4)
N1A P1A N2A N3A -171.1(2)
Cl1A P1A N2A N3A 63.0(2)
Cl2A P1A N2A N3A -43.4(2)
P1A N2A N3A C25 -179.82(19)
N2B P1B N1B C25 169(2)
Cl2B P1B N1B C25 47(3)
Cl1B P1B N1B C25 -78(3)
N1B P1B N2B N3B -145(2)
Cl2B P1B N2B N3B -17(2)
Cl1B P1B N2B N3B 92(2)
P1B N2B N3B C1 -176.7(14)
P1A N1A C1 C6 92.5(4)
P1A N1A C1 C2 -94.2(4)
P1A N1A C1 N3B 30(3)
N2B N3B C1 N1A -37.1(16)
N2B N3B C1 C6 -164(2)
N2B N3B C1 C2 32(3)
N1A C1 C2 C3 -173.3(2)
C6 C1 C2 C3 -0.1(4)
N3B C1 C2 C3 161.6(14)
N1A C1 C2 C7 5.6(4)
C6 C1 C2 C7 178.8(2)
N3B C1 C2 C7 -19.5(14)
C1 C2 C3 C4 0.0(4)
C7 C2 C3 C4 -179.0(3)
C2 C3 C4 C5 -0.4(4)
C3 C4 C5 C6 1.0(4)
C4 C5 C6 C1 -1.2(4)
C4 C5 C6 C16 177.7(3)
N1A C1 C6 C5 173.7(3)
C2 C1 C6 C5 0.7(4)
N3B C1 C6 C5 -164.5(12)
N1A C1 C6 C16 -5.2(4)
C2 C1 C6 C16 -178.2(2)
N3B C1 C6 C16 16.7(12)
C3 C2 C7 C8 102.1(3)
C1 C2 C7 C8 -76.8(3)
C3 C2 C7 C12 -76.0(3)
C1 C2 C7 C12 105.1(3)
C12 C7 C8 C9 1.3(4)
C2 C7 C8 C9 -176.8(2)
C12 C7 C8 C13 -178.9(2)
C2 C7 C8 C13 3.0(4)
C7 C8 C9 C10 -1.1(4)
C13 C8 C9 C10 179.1(2)
C8 C9 C10 C11 -0.6(4)
C8 C9 C10 C14 177.6(3)
C9 C10 C11 C12 2.2(4)
C14 C10 C11 C12 -176.0(3)
C10 C11 C12 C7 -2.0(4)
C10 C11 C12 C15 178.3(3)
C8 C7 C12 C11 0.2(4)
C2 C7 C12 C11 178.3(2)
C8 C7 C12 C15 179.9(3)
C2 C7 C12 C15 -2.1(4)
C5 C6 C16 C17 -98.9(3)
C1 C6 C16 C17 80.0(3)
C5 C6 C16 C21 80.5(3)
C1 C6 C16 C21 -100.6(3)
C21 C16 C17 C18 0.2(4)
C6 C16 C17 C18 179.6(3)
C21 C16 C17 C22 -178.4(3)
C6 C16 C17 C22 1.0(4)
C16 C17 C18 C19 -0.5(4)
C22 C17 C18 C19 178.2(3)
C17 C18 C19 C20 0.6(4)
C17 C18 C19 C23 -178.2(3)
C18 C19 C20 C21 -0.5(4)
C23 C19 C20 C21 178.4(3)
C19 C20 C21 C16 0.2(4)
C19 C20 C21 C24 178.3(3)
C17 C16 C21 C20 -0.1(4)
C6 C16 C21 C20 -179.5(2)
C17 C16 C21 C24 -178.2(3)
C6 C16 C21 C24 2.4(4)
P1B N1B C25 C30 80(3)
P1B N1B C25 C26 -121(2)
P1B N1B C25 N3A 6.9(7)
N2A N3A C25 C30 -151.1(3)
N2A N3A C25 C26 34.0(4)
N2A N3A C25 N1B -30(2)
C30 C25 C26 C27 0.7(4)
N1B C25 C26 C27 -159.0(9)
N3A C25 C26 C27 175.2(3)
C30 C25 C26 C31 -176.7(3)
N1B C25 C26 C31 23.7(9)
N3A C25 C26 C31 -2.2(4)
C25 C26 C27 C28 1.0(4)
C31 C26 C27 C28 178.5(3)
C26 C27 C28 C29 -1.6(5)
C27 C28 C29 C30 0.5(4)
C28 C29 C30 C25 1.2(4)
C28 C29 C30 C40 -179.3(3)
C26 C25 C30 C29 -1.8(4)
N1B C25 C30 C29 154.7(9)
N3A C25 C30 C29 -176.8(2)
C26 C25 C30 C40 178.8(2)
N1B C25 C30 C40 -24.7(10)
N3A C25 C30 C40 3.7(4)
C27 C26 C31 C36 -100.0(3)
C25 C26 C31 C36 77.3(4)
C27 C26 C31 C32 74.9(3)
C25 C26 C31 C32 -107.8(3)
C36 C31 C32 C33 2.4(4)
C26 C31 C32 C33 -172.5(3)
C36 C31 C32 C37 -176.9(3)
C26 C31 C32 C37 8.1(4)
C31 C32 C33 C34 0.1(5)
C37 C32 C33 C34 179.5(3)
C32 C33 C34 C35 -2.9(5)
C32 C33 C34 C38 175.6(3)
C33 C34 C35 C36 3.3(5)
C38 C34 C35 C36 -175.2(3)
C34 C35 C36 C31 -0.8(5)
C34 C35 C36 C39 179.4(3)
C32 C31 C36 C35 -2.1(4)
C26 C31 C36 C35 172.9(3)
C32 C31 C36 C39 177.6(3)
C26 C31 C36 C39 -7.4(4)
C29 C30 C40 C45 74.7(3)
C25 C30 C40 C45 -105.8(3)
C29 C30 C40 C41 -101.1(3)
C25 C30 C40 C41 78.4(3)
C45 C40 C41 C42 -2.3(4)
C30 C40 C41 C42 173.5(3)
C45 C40 C41 C46 178.2(3)
C30 C40 C41 C46 -6.0(4)
C40 C41 C42 C43 0.0(4)
C46 C41 C42 C43 179.4(3)
C41 C42 C43 C44 2.8(4)
C41 C42 C43 C47 -174.9(3)
C42 C43 C44 C45 -3.4(5)
C47 C43 C44 C45 174.3(3)
C43 C44 C45 C40 1.1(5)
C43 C44 C45 C48 -178.3(3)
C41 C40 C45 C44 1.8(4)
C30 C40 C45 C44 -174.0(3)
C41 C40 C45 C48 -178.8(3)
C30 C40 C45 C48 5.4(4)
